data_9004426
loop_
_publ_author_name
'Grice, J. D.'
'Gault, R. A.'
'Van Velthuizen, J.'

_publ_section_title
;
 Penobsquisite: A new borate mineral with a complex framework structure
;
_journal_name_full 'The Canadian Mineralogist'
_journal_page_first 657
_journal_page_last 665
_journal_volume 34
_journal_year 1996
_chemical_formula_sum 'B9 Ca2 Cl Fe H15 O23'
_chemical_name_mineral Penobsquisite
_space_group_IT_number 4
_symmetry_space_group_name_Hall 'P 2yb'
_symmetry_space_group_name_H-M 'P 1 21 1'
_cell_angle_alpha 90
_cell_angle_beta 98.58
_cell_angle_gamma 90
_cell_formula_units_Z 2
_cell_length_a 11.620
_cell_length_b 9.407
_cell_length_c 8.726
_cell_volume 943.158
_database_code_amcsd 0005500
_exptl_crystal_density_diffrn 2.295
_cod_original_formula_sum 'Ca2 Fe Cl B9 O23 H15'
_cod_database_code 9004426

loop_
_space_group_symop_operation_xyz
x,y,z
-x,1/2+y,-z

loop_
_atom_site_label
_atom_site_fract_x
_atom_site_fract_y
_atom_site_fract_z
_atom_site_U_iso_or_equiv
_atom_site_type_symbol
_atom_site_attached_hydrogens
Ca1 0.63456 0.28302 0.47322 0.01020 Ca 0
Ca2 0.65876 0.48751 0.09093 0.01080 Ca 0
Fe 0.93944 0.59614 -0.07485 0.01340 Fe 0
Cl 0.98111 0.00000 0.29606 0.02320 Cl 0
B1 0.89660 0.34040 0.31220 0.01060 B 0
B2 0.61140 0.58060 -0.30440 0.00900 B 0
B3 0.46160 0.73600 0.16480 0.01060 B 0
B4 0.15750 0.65380 0.18010 0.00930 B 0
B5 0.88310 0.34420 0.02690 0.00910 B 0
B6 0.46850 0.23600 0.09940 0.01100 B 0
B7 0.07290 0.40100 0.20080 0.01100 B 0
B8 0.72250 0.36780 -0.19770 0.00830 B 0
B9 0.54390 0.58870 -0.59040 0.01040 B 0
O1 0.82880 0.32930 0.16970 0.01080 O 0
O2 0.01100 0.37060 0.33260 0.01270 O 0
O-H3 0.83800 0.32580 0.43850 0.01740 O 1
O4 0.67680 0.46280 -0.32440 0.00970 O 0
O5 0.55510 0.64790 -0.43190 0.01230 O 0
O6 0.60530 0.62770 -0.15770 0.01510 O 0
O7 0.53280 0.68730 0.06400 0.01350 O 0
O8 0.62700 0.32440 -0.11040 0.01110 O 0
O9 0.52340 0.19890 -0.31740 0.01270 O 0
O10 0.76790 0.24440 -0.26910 0.01030 O 0
O11 0.14850 0.52180 0.23880 0.01380 O 0
O12 0.09840 0.69880 0.03780 0.01130 O 0
O13 0.80830 0.43440 -0.08260 0.00890 O 0
O14 0.99170 0.42210 0.05940 0.00970 O 0
O-h15 0.58630 0.24370 0.19140 0.01730 O 0
O-h16 0.42130 0.37820 0.09720 0.03080 O 0
O-h17 0.85600 0.77060 -0.17760 0.01580 O 0
O-h18 0.65330 0.54990 0.35540 0.01360 O 0
O-h19 0.48070 0.45310 0.40030 0.01490 O 0
OW20 0.71050 0.03620 0.46480 0.02220 O 0
OW21 0.71590 0.99510 0.14200 0.04820 O 0
OW22 0.87140 0.67980 0.44260 0.03510 O 0
OW23 0.83110 0.66890 0.12940 0.02650 O 0
H3 0.88200 0.34700 0.52000 0.05000 H 0
H15 0.62000 0.16600 0.16200 0.05000 H 0
H16 0.40900 0.39500 0.18200 0.05000 H 0
H17 0.19900 0.28300 0.18600 0.05000 H 0
H18 0.71300 0.59700 0.40500 0.05000 H 0
H19 0.42600 0.46200 0.43400 0.05000 H 0
H20 0.76800 0.03700 0.54700 0.05000 H 0
H20a 0.72400 0.01000 0.39000 0.05000 H 0
H21 0.22900 0.51100 -0.13100 0.05000 H 0
H21a 0.32300 0.45600 -0.06600 0.05000 H 0
H22 0.08800 0.12100 0.49700 0.05000 H 0
H22a 0.11700 0.25700 0.54000 0.05000 H 0
H23 0.81700 0.75100 0.10900 0.05000 H 0
H23a 0.86100 0.67800 0.22200 0.05000 H 0

loop_
_cod_changelog_entry_id
_cod_changelog_entry_author
_cod_changelog_entry_date
_cod_changelog_entry_text
1
;cod-tools version 3.8.0
Id: cif_guess_AMCSD_atom_types 9574 2023-05-10 09:00:05Z saulius
;
2023-05-10T18:49:05+03:00
;Derived atom types and hydrogen counts
from atom names that follow the AMCSD naming convention
(Wat == water, O-H == hydroxyl).
;

loop_
_cod_related_entry_id
_cod_related_entry_database
_cod_related_entry_code
1 AMCSD 0005500
